data_1576191
loop_
_publ_author_name
'Lan, Biliu'
'Li, Ziling'
'Feng, Yanfang'
'Deng, Tao'
'Pan, Min'
'Zhang, Zhong'

_publ_section_title
;
 Light-induced access to a fluorescent Cd7Ag21 nanocluster from a
 halide-supported Cd8X nanocluster directed by a face-capping macrocyclic
 metalloligand
;
_journal_name_full 'Chemical Science'
_journal_paper_doi 10.1039/D5SC04963F
_journal_year 2025
_chemical_formula_moiety '2(C60 H96 Cd8 I N12 O24), 3(Cd I4), 11(H2 O)'
_chemical_formula_sum 'C120 H214 Cd19 I14 N24 O59'
_chemical_formula_weight 6849.35
_space_group_IT_number 167
_space_group_name_Hall '-R 3 2"c'
_space_group_name_H-M_alt 'R -3 c :H'
_symmetry_cell_setting trigonal
_symmetry_space_group_name_Hall '-R 3 2"c'
_symmetry_space_group_name_H-M 'R -3 c :H'
_atom_sites_solution_hydrogens geom
_atom_sites_solution_primary direct
_atom_sites_solution_secondary difmap
_audit_creation_method SHELXL-97
_audit_update_record
;
2025-06-14 deposited with the CCDC.	2025-10-20 downloaded from the CCDC.
;
_cell_angle_alpha 90.00
_cell_angle_beta 90.00
_cell_angle_gamma 120.00
_cell_formula_units_Z 6
_cell_length_a 16.0290(2)
_cell_length_b 16.0290(2)
_cell_length_c 125.6151(12)
_cell_measurement_reflns_used 20746
_cell_measurement_temperature 295(2)
_cell_measurement_theta_max 74.97
_cell_measurement_theta_min 3.48
_cell_volume 27950.2(6)
_computing_cell_refinement SMART
_computing_data_collection 'SMART (Bruker, 2000)'
_computing_data_reduction 'SAINT (Bruker, 2000)'
_computing_structure_refinement SHELXTL
_computing_structure_solution 'SHELXTL (Bruker, 2000)'
_diffrn_ambient_temperature 295(2)
_diffrn_measured_fraction_theta_full 0.998
_diffrn_measured_fraction_theta_max 0.998
_diffrn_measurement_device_type 'XtaLAB Synergy, Dualflex, HyPix'
_diffrn_radiation_monochromator mirror
_diffrn_radiation_source 'micro-focus sealed X-ray tube'
_diffrn_radiation_type CuK\a
_diffrn_radiation_wavelength 1.54184
_diffrn_reflns_av_R_equivalents 0.0583
_diffrn_reflns_av_sigmaI/netI 0.0289
_diffrn_reflns_limit_h_max 19
_diffrn_reflns_limit_h_min -19
_diffrn_reflns_limit_k_max 18
_diffrn_reflns_limit_k_min -19
_diffrn_reflns_limit_l_max 55
_diffrn_reflns_limit_l_min -152
_diffrn_reflns_number 39274
_diffrn_reflns_theta_full 70.00
_diffrn_reflns_theta_max 70.00
_diffrn_reflns_theta_min 3.26
_exptl_absorpt_coefficient_mu 35.878
_exptl_absorpt_correction_T_max 1.0000
_exptl_absorpt_correction_T_min 0.3758
_exptl_absorpt_correction_type multi-scan
_exptl_absorpt_process_details 'SADABS(Sheldrick, 1996)'
_exptl_crystal_colour colorless
_exptl_crystal_density_diffrn 2.442
_exptl_crystal_density_method 'not measured'
_exptl_crystal_description subrhombic
_exptl_crystal_F_000 19368
_exptl_crystal_size_max 0.28
_exptl_crystal_size_mid 0.27
_exptl_crystal_size_min 0.22
_refine_diff_density_max 2.147
_refine_diff_density_min -3.852
_refine_diff_density_rms 0.202
_refine_ls_extinction_method none
_refine_ls_goodness_of_fit_ref 1.053
_refine_ls_hydrogen_treatment constr
_refine_ls_matrix_type full
_refine_ls_number_parameters 362
_refine_ls_number_reflns 5903
_refine_ls_number_restraints 6
_refine_ls_restrained_S_all 1.052
_refine_ls_R_factor_all 0.0490
_refine_ls_R_factor_gt 0.0469
_refine_ls_shift/su_max 0.003
_refine_ls_shift/su_mean 0.000
_refine_ls_structure_factor_coef Fsqd
_refine_ls_weighting_details 'calc w=1/[\s^2^(Fo^2^)+(0.0783P)^2^+695.2057P] where P=(Fo^2^+2Fc^2^)/3'
_refine_ls_weighting_scheme calc
_refine_ls_wR_factor_gt 0.1354
_refine_ls_wR_factor_ref 0.1371
_reflns_number_gt 5554
_reflns_number_total 5903
_reflns_threshold_expression >2sigma(I)
_cod_data_source_file d5sc04963f3.cif
_cod_data_source_block 20230425-zz-23-3-7-4_auto
_cod_depositor_comments
;
The following automatic conversions were performed:

data item '_symmetry_cell_setting' value 'Trigonal' was changed to
'trigonal' in accordance with the
/home/data/users/saulius/crontab/automatic-downloads/rss-feeds/RSC/lib/dictionaries/cif_core.dic
dictionary named 'cif_core.dic' version 2.4.2 last updated on
2011-04-26.

Automatic conversion script
Id: cif_fix_values 8170 2020-07-09 18:12:32Z antanas 
;
_cod_original_sg_symbol_H-M 'R -3 c'
_cod_database_code 1576191

loop_
_symmetry_equiv_pos_as_xyz
'x, y, z'
'-y, x-y, z'
'-x+y, -x, z'
'y, x, -z+1/2'
'x-y, -y, -z+1/2'
'-x, -x+y, -z+1/2'
'x+2/3, y+1/3, z+1/3'
'-y+2/3, x-y+1/3, z+1/3'
'-x+y+2/3, -x+1/3, z+1/3'
'y+2/3, x+1/3, -z+5/6'
'x-y+2/3, -y+1/3, -z+5/6'
'-x+2/3, -x+y+1/3, -z+5/6'
'x+1/3, y+2/3, z+2/3'
'-y+1/3, x-y+2/3, z+2/3'
'-x+y+1/3, -x+2/3, z+2/3'
'y+1/3, x+2/3, -z+7/6'
'x-y+1/3, -y+2/3, -z+7/6'
'-x+1/3, -x+y+2/3, -z+7/6'
'-x, -y, -z'
'y, -x+y, -z'
'x-y, x, -z'
'-y, -x, z-1/2'
'-x+y, y, z-1/2'
'x, x-y, z-1/2'
'-x+2/3, -y+1/3, -z+1/3'
'y+2/3, -x+y+1/3, -z+1/3'
'x-y+2/3, x+1/3, -z+1/3'
'-y+2/3, -x+1/3, z-1/6'
'-x+y+2/3, y+1/3, z-1/6'
'x+2/3, x-y+1/3, z-1/6'
'-x+1/3, -y+2/3, -z+2/3'
'y+1/3, -x+y+2/3, -z+2/3'
'x-y+1/3, x+2/3, -z+2/3'
'-y+1/3, -x+2/3, z+1/6'
'-x+y+1/3, y+2/3, z+1/6'
'x+1/3, x-y+2/3, z+1/6'

loop_
_atom_site_label
_atom_site_type_symbol
_atom_site_fract_x
_atom_site_fract_y
_atom_site_fract_z
_atom_site_U_iso_or_equiv
_atom_site_adp_type
_atom_site_occupancy
_atom_site_symmetry_multiplicity
_atom_site_calc_flag
_atom_site_refinement_flags
_atom_site_disorder_assembly
_atom_site_disorder_group
C1 C 0.7619(6) 1.0665(6) 0.37510(6) 0.0413(18) Uani 1 1 d . . .
H1A H 0.8183 1.1232 0.3724 0.050 Uiso 1 1 calc R . .
H1B H 0.7596 1.0105 0.3718 0.050 Uiso 1 1 calc R . .
C2 C 0.7730(6) 1.0615(6) 0.38709(7) 0.0414(18) Uani 1 1 d . . .
H2A H 0.8259 1.0502 0.3885 0.050 Uiso 1 1 calc R . .
H2B H 0.7889 1.1230 0.3902 0.050 Uiso 1 1 calc R . .
C3 C 0.6546(6) 1.0208(6) 0.40162(6) 0.0381(17) Uani 1 1 d . . .
H3A H 0.7082 1.0500 0.4066 0.046 Uiso 1 1 calc R . .
H3B H 0.6017 0.9666 0.4052 0.046 Uiso 1 1 calc R . .
C4 C 0.6240(6) 1.0941(6) 0.39890(6) 0.0420(18) Uani 1 1 d . . .
H4A H 0.5959 1.1055 0.4052 0.050 Uiso 1 1 calc R . .
H4B H 0.6807 1.1545 0.3970 0.050 Uiso 1 1 calc R . .
C5 C 0.5842(7) 1.1385(6) 0.38161(7) 0.0430(18) Uani 1 1 d . . .
H5A H 0.5944 1.1980 0.3848 0.052 Uiso 1 1 calc R . .
H5B H 0.5326 1.1183 0.3764 0.052 Uiso 1 1 calc R . .
C6 C 0.6758(6) 1.1584(5) 0.37581(7) 0.0431(19) Uani 1 1 d . . .
H6A H 0.6855 1.2001 0.3698 0.052 Uiso 1 1 calc R . .
H6B H 0.7301 1.1926 0.3806 0.052 Uiso 1 1 calc R . .
C7 C 0.6632(6) 1.0589(6) 0.36015(6) 0.0406(18) Uani 1 1 d . . .
H7A H 0.6639 1.0008 0.3581 0.049 Uiso 1 1 calc R . .
H7B H 0.7185 1.1129 0.3568 0.049 Uiso 1 1 calc R . .
C8 C 0.5722(6) 1.0531(6) 0.35570(6) 0.0430(19) Uani 1 1 d . . .
H8A H 0.5698 1.1088 0.3583 0.052 Uiso 1 1 calc R . .
H8B H 0.5796 1.0599 0.3480 0.052 Uiso 1 1 calc R . .
C9 C 0.4764(6) 0.9663(6) 0.35789(5) 0.0343(16) Uani 1 1 d . . .
C10 C 0.6923(6) 0.9000(6) 0.39557(6) 0.0394(17) Uani 1 1 d . . .
H10A H 0.6316 0.8528 0.3987 0.047 Uiso 1 1 calc R . .
H10B H 0.7411 0.9210 0.4011 0.047 Uiso 1 1 calc R . .
C11 C 0.7178(6) 0.8503(6) 0.38679(7) 0.0415(18) Uani 1 1 d . . .
H11A H 0.7776 0.8986 0.3836 0.050 Uiso 1 1 calc R . .
H11B H 0.7308 0.8036 0.3902 0.050 Uiso 1 1 calc R . .
C12 C 0.6464(6) 0.7992(6) 0.37790(6) 0.0362(16) Uani 1 1 d . . .
C13 C 0.4540(6) 1.0351(6) 0.39369(7) 0.0390(17) Uani 1 1 d . . .
H13A H 0.4125 1.0171 0.3875 0.047 Uiso 1 1 calc R . .
H13B H 0.4555 1.0911 0.3968 0.047 Uiso 1 1 calc R . .
C14 C 0.4089(6) 0.9535(6) 0.40164(6) 0.0394(17) Uani 1 1 d . . .
H14A H 0.3524 0.9525 0.4046 0.047 Uiso 1 1 calc R . .
H14B H 0.4542 0.9686 0.4074 0.047 Uiso 1 1 calc R . .
C15 C 0.3783(5) 0.8514(5) 0.39774(6) 0.0312(15) Uani 1 1 d . . .
C16 C 0.2012(7) 0.5373(7) 0.31821(7) 0.048(2) Uani 1 1 d . . .
H16A H 0.1575 0.5190 0.3122 0.057 Uiso 1 1 calc R . .
H16B H 0.1712 0.4869 0.3235 0.057 Uiso 1 1 calc R . .
C17 C 0.2498(7) 0.7073(7) 0.31459(6) 0.046(2) Uani 1 1 d . . .
H17A H 0.2661 0.6854 0.3081 0.056 Uiso 1 1 calc R . .
H17B H 0.1985 0.7205 0.3129 0.056 Uiso 1 1 calc R . .
C18 C 0.1214(6) 0.6081(7) 0.32793(7) 0.0455(19) Uani 1 1 d . . .
H18A H 0.1039 0.5574 0.3332 0.055 Uiso 1 1 calc R . .
H18B H 0.0713 0.5837 0.3226 0.055 Uiso 1 1 calc R . .
C19 C 0.1230(7) 0.6939(7) 0.33343(7) 0.046(2) Uani 1 1 d . . .
H19A H 0.1456 0.7459 0.3283 0.056 Uiso 1 1 calc R . .
H19B H 0.0570 0.6755 0.3352 0.056 Uiso 1 1 calc R . .
C20 C 0.1827(6) 0.7338(6) 0.34341(6) 0.0357(16) Uani 1 1 d . . .
Cd1 Cd 0.55206(3) 0.93577(3) 0.380720(3) 0.02722(14) Uani 1 1 d . . .
Cd2 Cd 0.33333 0.66667 0.335699(6) 0.0285(2) Uani 1 3 d S . .
Cd3 Cd 0.33333 0.66667 0.392616(8) 0.0368(2) Uani 1 3 d S . .
Cd4 Cd 0.29268(4) 0.81612(4) 0.361279(4) 0.03634(16) Uani 1 1 d . . .
Cd5 Cd 0.66667 0.33333 0.428234(7) 0.0360(2) Uani 1 3 d S . .
Cd6 Cd 1.0000 0.0000 0.5000 0.0926(8) Uani 1 6 d S . .
I1 I 0.33333 0.66667 0.369230(6) 0.03167(19) Uani 1 3 d S . .
I2 I 0.66667 0.33333 0.450900(6) 0.0368(2) Uani 1 3 d S . .
I3 I 0.80374(4) 0.28768(4) 0.421198(4) 0.04372(16) Uani 1 1 d . . .
I4 I 0.94829(15) 0.13260(15) 0.492281(18) 0.0921(5) Uani 0.50 1 d P . .
I5 I 1.0000 0.0000 0.47912(2) 0.0717(7) Uani 0.50 3 d SP . .
N1 N 0.6744(5) 1.0703(5) 0.37194(5) 0.0351(13) Uani 1 1 d . . .
N2 N 0.6837(5) 0.9839(5) 0.39222(5) 0.0346(13) Uani 1 1 d . . .
N3 N 0.5534(5) 1.0638(5) 0.39002(5) 0.0340(13) Uani 1 1 d . . .
N4 N 0.2133(5) 0.6278(5) 0.32276(5) 0.0378(14) Uani 1 1 d . . .
O1 O 0.4618(4) 0.9163(4) 0.36619(4) 0.0469(14) Uani 1 1 d . . .
O2 O 0.4095(5) 0.9436(5) 0.35150(5) 0.0544(16) Uani 1 1 d . . .
O3 O 0.5771(4) 0.8151(4) 0.37591(5) 0.0427(13) Uani 1 1 d . . .
O4 O 0.6558(6) 0.7407(6) 0.37239(6) 0.067(2) Uani 1 1 d . . .
O5 O 0.4207(4) 0.8376(4) 0.39018(4) 0.0418(13) Uani 1 1 d . . .
O6 O 0.3135(4) 0.7809(4) 0.40249(5) 0.0489(14) Uani 1 1 d . . .
O7 O 0.2512(4) 0.7181(5) 0.34557(4) 0.0436(13) Uani 1 1 d . . .
O8 O 0.1632(5) 0.7821(5) 0.34962(5) 0.0497(14) Uani 1 1 d . . .
O9 O 0.1632(5) 0.66667 0.4167 0.051(2) Uani 1 2 d S . .
H9C H 0.2162 0.6906 0.4133 0.076 Uiso 0.50 1 d PR . .
H9D H 0.1374 0.6063 0.4157 0.076 Uiso 0.50 1 d PR . .
O10 O 0.66667 0.33333 0.4015(6) 0.453(7) Uani 1 3 d SU . .
H10C H 0.6722 0.2869 0.4040 0.680 Uiso 0.66667 1 d PR . .
O11 O 0.7690(11) 0.7170(13) 0.46847(19) 0.209(10) Uani 1 1 d . . .
H11C H 0.8196 0.7715 0.4677 0.313 Uiso 1 1 d R . .
H11D H 0.7223 0.7279 0.4683 0.313 Uiso 1 1 d R . .

loop_
_atom_site_aniso_label
_atom_site_aniso_U_11
_atom_site_aniso_U_22
_atom_site_aniso_U_33
_atom_site_aniso_U_23
_atom_site_aniso_U_13
_atom_site_aniso_U_12
C1 0.030(4) 0.048(5) 0.038(4) 0.004(3) 0.002(3) 0.014(3)
C2 0.029(4) 0.042(4) 0.042(4) 0.000(3) 0.001(3) 0.009(3)
C3 0.040(4) 0.049(4) 0.021(3) -0.005(3) -0.005(3) 0.019(4)
C4 0.049(5) 0.041(4) 0.029(4) -0.012(3) -0.008(3) 0.017(4)
C5 0.052(5) 0.035(4) 0.045(4) -0.003(3) -0.004(4) 0.024(4)
C6 0.050(5) 0.027(4) 0.043(4) 0.005(3) 0.001(4) 0.012(3)
C7 0.038(4) 0.045(4) 0.028(4) 0.007(3) 0.006(3) 0.012(3)
C8 0.051(5) 0.042(4) 0.028(4) 0.008(3) 0.000(3) 0.017(4)
C9 0.043(4) 0.037(4) 0.024(3) 0.000(3) -0.003(3) 0.020(3)
C10 0.039(4) 0.049(5) 0.031(4) -0.001(3) -0.015(3) 0.022(4)
C11 0.035(4) 0.045(4) 0.045(4) 0.001(4) -0.005(3) 0.021(4)
C12 0.039(4) 0.037(4) 0.032(4) -0.004(3) -0.004(3) 0.019(3)
C13 0.038(4) 0.037(4) 0.044(4) -0.008(3) -0.002(3) 0.020(3)
C14 0.044(4) 0.044(4) 0.032(4) -0.006(3) 0.002(3) 0.022(4)
C15 0.030(3) 0.039(4) 0.023(3) 0.002(3) 0.001(3) 0.016(3)
C16 0.054(5) 0.053(5) 0.030(4) -0.014(4) -0.015(4) 0.023(4)
C17 0.060(5) 0.063(5) 0.022(4) 0.004(4) -0.008(3) 0.036(5)
C18 0.034(4) 0.062(5) 0.037(4) -0.004(4) -0.010(3) 0.021(4)
C19 0.049(5) 0.066(6) 0.035(4) 0.002(4) -0.007(4) 0.036(5)
C20 0.039(4) 0.041(4) 0.028(4) 0.006(3) 0.005(3) 0.021(3)
Cd1 0.0293(2) 0.0278(2) 0.0204(2) -0.00063(17) -0.00078(17) 0.01111(19)
Cd2 0.0349(3) 0.0349(3) 0.0157(4) 0.000 0.000 0.01744(14)
Cd3 0.0385(3) 0.0385(3) 0.0335(5) 0.000 0.000 0.01925(16)
Cd4 0.0386(3) 0.0407(3) 0.0272(3) -0.0002(2) 0.0013(2) 0.0179(2)
Cd5 0.0398(3) 0.0398(3) 0.0284(4) 0.000 0.000 0.01988(16)
Cd6 0.0792(9) 0.0792(9) 0.119(2) 0.000 0.000 0.0396(5)
I1 0.0352(3) 0.0352(3) 0.0247(4) 0.000 0.000 0.01758(13)
I2 0.0436(3) 0.0436(3) 0.0231(4) 0.000 0.000 0.02179(15)
I3 0.0481(3) 0.0474(3) 0.0400(3) 0.0006(2) 0.0099(2) 0.0271(2)
I4 0.0971(13) 0.0948(13) 0.1007(13) 0.0053(10) 0.0005(10) 0.0601(11)
I5 0.0702(10) 0.0702(10) 0.0748(16) 0.000 0.000 0.0351(5)
N1 0.035(3) 0.035(3) 0.029(3) 0.002(3) 0.003(3) 0.013(3)
N2 0.033(3) 0.042(3) 0.027(3) -0.001(3) -0.004(2) 0.017(3)
N3 0.038(3) 0.033(3) 0.026(3) -0.008(2) -0.002(3) 0.015(3)
N4 0.044(4) 0.049(4) 0.019(3) -0.003(3) -0.009(3) 0.022(3)
O1 0.042(3) 0.046(3) 0.036(3) 0.011(3) -0.007(2) 0.009(3)
O2 0.052(4) 0.062(4) 0.035(3) 0.015(3) -0.004(3) 0.017(3)
O3 0.041(3) 0.048(3) 0.045(3) -0.020(3) -0.020(3) 0.028(3)
O4 0.076(5) 0.082(5) 0.071(4) -0.030(4) -0.028(4) 0.059(4)
O5 0.048(3) 0.030(3) 0.034(3) -0.002(2) 0.013(2) 0.010(2)
O6 0.046(3) 0.045(3) 0.046(3) 0.000(3) 0.013(3) 0.015(3)
O7 0.052(3) 0.064(4) 0.028(3) -0.011(3) -0.010(2) 0.039(3)
O8 0.059(4) 0.071(4) 0.037(3) -0.005(3) -0.002(3) 0.045(3)
O9 0.047(3) 0.063(6) 0.048(5) 0.008(4) 0.004(2) 0.032(3)
O10 0.453(6) 0.453(6) 0.453(9) 0.000 0.000 0.227(3)
O11 0.095(10) 0.177(16) 0.37(3) -0.026(17) 0.051(14) 0.080(11)

loop_
_atom_type_symbol
_atom_type_description
_atom_type_scat_dispersion_real
_atom_type_scat_dispersion_imag
_atom_type_scat_source
C C 0.0181 0.0091 'International Tables Vol C Tables 4.2.6.8 and 6.1.1.4'
H H 0.0000 0.0000 'International Tables Vol C Tables 4.2.6.8 and 6.1.1.4'
N N 0.0311 0.0180 'International Tables Vol C Tables 4.2.6.8 and 6.1.1.4'
O O 0.0492 0.0322 'International Tables Vol C Tables 4.2.6.8 and 6.1.1.4'
Cd Cd 0.1185 4.6533 'International Tables Vol C Tables 4.2.6.8 and 6.1.1.4'
I I -0.3257 6.8362 'International Tables Vol C Tables 4.2.6.8 and 6.1.1.4'

loop_
_geom_angle_atom_site_label_1
_geom_angle_atom_site_label_2
_geom_angle_atom_site_label_3
_geom_angle
_geom_angle_site_symmetry_1
_geom_angle_site_symmetry_3
_geom_angle_publ_flag
N1 C1 C2 113.7(7) . . ?
N1 C1 H1A 108.8 . . ?
C2 C1 H1A 108.8 . . ?
N1 C1 H1B 108.8 . . ?
C2 C1 H1B 108.8 . . ?
H1A C1 H1B 107.7 . . ?
N2 C2 C1 112.5(6) . . ?
N2 C2 H2A 109.1 . . ?
C1 C2 H2A 109.1 . . ?
N2 C2 H2B 109.1 . . ?
C1 C2 H2B 109.1 . . ?
H2A C2 H2B 107.8 . . ?
N2 C3 C4 114.4(6) . . ?
N2 C3 H3A 108.7 . . ?
C4 C3 H3A 108.7 . . ?
N2 C3 H3B 108.7 . . ?
C4 C3 H3B 108.7 . . ?
H3A C3 H3B 107.6 . . ?
N3 C4 C3 113.8(6) . . ?
N3 C4 H4A 108.8 . . ?
C3 C4 H4A 108.8 . . ?
N3 C4 H4B 108.8 . . ?
C3 C4 H4B 108.8 . . ?
H4A C4 H4B 107.7 . . ?
N3 C5 C6 113.9(7) . . ?
N3 C5 H5A 108.8 . . ?
C6 C5 H5A 108.8 . . ?
N3 C5 H5B 108.8 . . ?
C6 C5 H5B 108.8 . . ?
H5A C5 H5B 107.7 . . ?
N1 C6 C5 113.8(7) . . ?
N1 C6 H6A 108.8 . . ?
C5 C6 H6A 108.8 . . ?
N1 C6 H6B 108.8 . . ?
C5 C6 H6B 108.8 . . ?
H6A C6 H6B 107.7 . . ?
N1 C7 C8 115.2(7) . . ?
N1 C7 H7A 108.5 . . ?
C8 C7 H7A 108.5 . . ?
N1 C7 H7B 108.5 . . ?
C8 C7 H7B 108.5 . . ?
H7A C7 H7B 107.5 . . ?
C9 C8 C7 119.8(7) . . ?
C9 C8 H8A 107.4 . . ?
C7 C8 H8A 107.4 . . ?
C9 C8 H8B 107.4 . . ?
C7 C8 H8B 107.4 . . ?
H8A C8 H8B 106.9 . . ?
O2 C9 O1 119.3(7) . . ?
O2 C9 C8 119.3(7) . . ?
O1 C9 C8 121.4(7) . . ?
O2 C9 Cd4 56.8(4) . . ?
O1 C9 Cd4 62.6(4) . . ?
C8 C9 Cd4 174.8(6) . . ?
N2 C10 C11 116.0(6) . . ?
N2 C10 H10A 108.3 . . ?
C11 C10 H10A 108.3 . . ?
N2 C10 H10B 108.3 . . ?
C11 C10 H10B 108.3 . . ?
H10A C10 H10B 107.4 . . ?
C12 C11 C10 119.1(7) . . ?
C12 C11 H11A 107.5 . . ?
C10 C11 H11A 107.5 . . ?
C12 C11 H11B 107.5 . . ?
C10 C11 H11B 107.5 . . ?
H11A C11 H11B 107.0 . . ?
O4 C12 O3 119.2(7) . . ?
O4 C12 C11 118.7(7) . . ?
O3 C12 C11 122.1(7) . . ?
O4 C12 Cd4 59.5(4) . 3_565 ?
O3 C12 Cd4 59.8(4) . 3_565 ?
C11 C12 Cd4 177.6(6) . 3_565 ?
N3 C13 C14 116.5(7) . . ?
N3 C13 H13A 108.2 . . ?
C14 C13 H13A 108.2 . . ?
N3 C13 H13B 108.2 . . ?
C14 C13 H13B 108.2 . . ?
H13A C13 H13B 107.3 . . ?
C13 C14 C15 118.2(6) . . ?
C13 C14 H14A 107.8 . . ?
C15 C14 H14A 107.8 . . ?
C13 C14 H14B 107.8 . . ?
C15 C14 H14B 107.8 . . ?
H14A C14 H14B 107.1 . . ?
O6 C15 O5 119.1(7) . . ?
O6 C15 C14 119.6(7) . . ?
O5 C15 C14 121.2(7) . . ?
O6 C15 Cd3 58.8(4) . . ?
O5 C15 Cd3 60.3(4) . . ?
C14 C15 Cd3 173.9(5) . . ?
N4 C16 C17 114.8(7) . 2_665 ?
N4 C16 H16A 108.6 . . ?
C17 C16 H16A 108.6 2_665 . ?
N4 C16 H16B 108.6 . . ?
C17 C16 H16B 108.6 2_665 . ?
H16A C16 H16B 107.6 . . ?
C16 C17 N4 113.5(6) 3_565 . ?
C16 C17 H17A 108.9 3_565 . ?
N4 C17 H17A 108.9 . . ?
C16 C17 H17B 108.9 3_565 . ?
N4 C17 H17B 108.9 . . ?
H17A C17 H17B 107.7 . . ?
N4 C18 C19 115.8(7) . . ?
N4 C18 H18A 108.3 . . ?
C19 C18 H18A 108.3 . . ?
N4 C18 H18B 108.3 . . ?
C19 C18 H18B 108.3 . . ?
H18A C18 H18B 107.4 . . ?
C20 C19 C18 118.5(7) . . ?
C20 C19 H19A 107.7 . . ?
C18 C19 H19A 107.7 . . ?
C20 C19 H19B 107.7 . . ?
C18 C19 H19B 107.7 . . ?
H19A C19 H19B 107.1 . . ?
O8 C20 O7 120.0(7) . . ?
O8 C20 C19 118.7(7) . . ?
O7 C20 C19 121.3(7) . . ?
O8 C20 Cd4 59.4(4) . . ?
O7 C20 Cd4 60.7(4) . . ?
C19 C20 Cd4 176.9(6) . . ?
O5 Cd1 O3 92.8(2) . . ?
O5 Cd1 O1 91.1(2) . . ?
O3 Cd1 O1 92.4(2) . . ?
O5 Cd1 N1 163.3(2) . . ?
O3 Cd1 N1 103.8(2) . . ?
O1 Cd1 N1 86.0(2) . . ?
O5 Cd1 N2 106.3(2) . . ?
O3 Cd1 N2 86.0(2) . . ?
O1 Cd1 N2 162.6(2) . . ?
N1 Cd1 N2 77.6(2) . . ?
O5 Cd1 N3 86.8(2) . . ?
O3 Cd1 N3 163.2(2) . . ?
O1 Cd1 N3 104.4(2) . . ?
N1 Cd1 N3 78.0(2) . . ?
N2 Cd1 N3 78.1(2) . . ?
O7 Cd2 O7 92.41(19) . 3_565 ?
O7 Cd2 O7 92.41(19) . 2_665 ?
O7 Cd2 O7 92.41(19) 3_565 2_665 ?
O7 Cd2 N4 85.8(2) . . ?
O7 Cd2 N4 162.1(2) 3_565 . ?
O7 Cd2 N4 105.5(2) 2_665 . ?
O7 Cd2 N4 105.5(2) . 3_565 ?
O7 Cd2 N4 85.8(2) 3_565 3_565 ?
O7 Cd2 N4 162.1(2) 2_665 3_565 ?
N4 Cd2 N4 77.5(3) . 3_565 ?
O7 Cd2 N4 162.1(2) . 2_665 ?
O7 Cd2 N4 105.5(2) 3_565 2_665 ?
O7 Cd2 N4 85.8(2) 2_665 2_665 ?
N4 Cd2 N4 77.5(3) . 2_665 ?
N4 Cd2 N4 77.5(3) 3_565 2_665 ?
O6 Cd3 O6 95.0(2) . 2_665 ?
O6 Cd3 O6 95.0(2) . 3_565 ?
O6 Cd3 O6 95.0(2) 2_665 3_565 ?
O6 Cd3 O5 53.69(19) . . ?
O6 Cd3 O5 148.6(2) 2_665 . ?
O6 Cd3 O5 86.6(2) 3_565 . ?
O6 Cd3 O5 86.6(2) . 2_665 ?
O6 Cd3 O5 53.69(19) 2_665 2_665 ?
O6 Cd3 O5 148.6(2) 3_565 2_665 ?
O5 Cd3 O5 118.38(6) . 2_665 ?
O6 Cd3 O5 148.6(2) . 3_565 ?
O6 Cd3 O5 86.6(2) 2_665 3_565 ?
O6 Cd3 O5 53.69(19) 3_565 3_565 ?
O5 Cd3 O5 118.38(6) . 3_565 ?
O5 Cd3 O5 118.38(6) 2_665 3_565 ?
O6 Cd3 C15 26.7(2) . . ?
O6 Cd3 C15 121.6(2) 2_665 . ?
O6 Cd3 C15 90.1(2) 3_565 . ?
O5 Cd3 C15 27.0(2) . . ?
O5 Cd3 C15 104.1(2) 2_665 . ?
O5 Cd3 C15 137.5(2) 3_565 . ?
O6 Cd3 C15 90.1(2) . 2_665 ?
O6 Cd3 C15 26.7(2) 2_665 2_665 ?
O6 Cd3 C15 121.6(2) 3_565 2_665 ?
O5 Cd3 C15 137.5(2) . 2_665 ?
O5 Cd3 C15 27.0(2) 2_665 2_665 ?
O5 Cd3 C15 104.1(2) 3_565 2_665 ?
C15 Cd3 C15 114.70(11) . 2_665 ?
O6 Cd3 C15 121.6(2) . 3_565 ?
O6 Cd3 C15 90.1(2) 2_665 3_565 ?
O6 Cd3 C15 26.7(2) 3_565 3_565 ?
O5 Cd3 C15 104.1(2) . 3_565 ?
O5 Cd3 C15 137.5(2) 2_665 3_565 ?
O5 Cd3 C15 27.0(2) 3_565 3_565 ?
C15 Cd3 C15 114.70(11) . 3_565 ?
C15 Cd3 C15 114.70(11) 2_665 3_565 ?
O6 Cd3 I1 121.68(16) . . ?
O6 Cd3 I1 121.68(16) 2_665 . ?
O6 Cd3 I1 121.68(16) 3_565 . ?
O5 Cd3 I1 82.64(13) . . ?
O5 Cd3 I1 82.64(13) 2_665 . ?
O5 Cd3 I1 82.64(13) 3_565 . ?
C15 Cd3 I1 103.53(15) . . ?
C15 Cd3 I1 103.53(15) 2_665 . ?
C15 Cd3 I1 103.53(15) 3_565 . ?
O2 Cd4 O4 94.4(3) . 2_665 ?
O2 Cd4 O3 148.7(2) . 2_665 ?
O4 Cd4 O3 54.5(2) 2_665 2_665 ?
O2 Cd4 O8 96.0(2) . . ?
O4 Cd4 O8 93.0(3) 2_665 . ?
O3 Cd4 O8 90.0(2) 2_665 . ?
O2 Cd4 O7 88.8(2) . . ?
O4 Cd4 O7 147.4(3) 2_665 . ?
O3 Cd4 O7 119.0(2) 2_665 . ?
O8 Cd4 O7 54.4(2) . . ?
O2 Cd4 O1 53.9(2) . . ?
O4 Cd4 O1 87.6(3) 2_665 . ?
O3 Cd4 O1 114.3(2) 2_665 . ?
O8 Cd4 O1 149.8(2) . . ?
O7 Cd4 O1 119.5(2) . . ?
O2 Cd4 C12 121.0(3) . 2_665 ?
O4 Cd4 C12 26.6(2) 2_665 2_665 ?
O3 Cd4 C12 27.9(2) 2_665 2_665 ?
O8 Cd4 C12 91.4(2) . 2_665 ?
O7 Cd4 C12 138.4(2) . 2_665 ?
O1 Cd4 C12 102.0(2) . 2_665 ?
O2 Cd4 C20 91.8(2) . . ?
O4 Cd4 C20 119.8(3) 2_665 . ?
O3 Cd4 C20 106.4(2) 2_665 . ?
O8 Cd4 C20 26.9(2) . . ?
O7 Cd4 C20 27.5(2) . . ?
O1 Cd4 C20 139.2(2) . . ?
C12 Cd4 C20 115.8(2) 2_665 . ?
O2 Cd4 C9 26.6(2) . . ?
O4 Cd4 C9 90.4(2) 2_665 . ?
O3 Cd4 C9 134.9(2) 2_665 . ?
O8 Cd4 C9 122.5(2) . . ?
O7 Cd4 C9 105.7(2) . . ?
O1 Cd4 C9 27.4(2) . . ?
C12 Cd4 C9 113.3(2) 2_665 . ?
C20 Cd4 C9 116.3(2) . . ?
O2 Cd4 I1 119.08(18) . . ?
O4 Cd4 I1 124.0(2) 2_665 . ?
O3 Cd4 I1 81.78(14) 2_665 . ?
O8 Cd4 I1 123.06(16) . . ?
O7 Cd4 I1 81.28(14) . . ?
O1 Cd4 I1 79.95(15) . . ?
C12 Cd4 I1 104.28(17) 2_665 . ?
C20 Cd4 I1 103.61(17) . . ?
C9 Cd4 I1 100.87(16) . . ?
I3 Cd5 I3 110.42(2) . 3_665 ?
I3 Cd5 I3 110.42(2) . 2_655 ?
I3 Cd5 I3 110.42(2) 3_665 2_655 ?
I3 Cd5 I2 108.51(2) . . ?
I3 Cd5 I2 108.51(2) 3_665 . ?
I3 Cd5 I2 108.51(2) 2_655 . ?
I5 Cd6 I5 180.000(1) 19_756 . ?
I5 Cd6 I4 69.83(5) 19_756 20_666 ?
I5 Cd6 I4 110.17(5) . 20_666 ?
I5 Cd6 I4 69.83(5) 19_756 21_546 ?
I5 Cd6 I4 110.17(5) . 21_546 ?
I4 Cd6 I4 108.76(5) 20_666 21_546 ?
I5 Cd6 I4 69.83(5) 19_756 19_756 ?
I5 Cd6 I4 110.17(5) . 19_756 ?
I4 Cd6 I4 108.76(5) 20_666 19_756 ?
I4 Cd6 I4 108.76(5) 21_546 19_756 ?
I5 Cd6 I4 110.17(5) 19_756 2_645 ?
I5 Cd6 I4 69.83(5) . 2_645 ?
I4 Cd6 I4 180.00(9) 20_666 2_645 ?
I4 Cd6 I4 71.24(5) 21_546 2_645 ?
I4 Cd6 I4 71.24(5) 19_756 2_645 ?
I5 Cd6 I4 110.17(5) 19_756 . ?
I5 Cd6 I4 69.83(5) . . ?
I4 Cd6 I4 71.24(5) 20_666 . ?
I4 Cd6 I4 71.24(5) 21_546 . ?
I4 Cd6 I4 180.00(9) 19_756 . ?
I4 Cd6 I4 108.76(5) 2_645 . ?
I5 Cd6 I4 110.17(5) 19_756 3_765 ?
I5 Cd6 I4 69.83(5) . 3_765 ?
I4 Cd6 I4 71.24(5) 20_666 3_765 ?
I4 Cd6 I4 180.00(9) 21_546 3_765 ?
I4 Cd6 I4 71.24(5) 19_756 3_765 ?
I4 Cd6 I4 108.76(5) 2_645 3_765 ?
I4 Cd6 I4 108.76(5) . 3_765 ?
Cd3 I1 Cd4 109.766(17) . . ?
Cd3 I1 Cd4 109.766(17) . 2_665 ?
Cd4 I1 Cd4 109.175(17) . 2_665 ?
Cd3 I1 Cd4 109.766(17) . 3_565 ?
Cd4 I1 Cd4 109.175(17) . 3_565 ?
Cd4 I1 Cd4 109.174(17) 2_665 3_565 ?
Cd6 I4 I5 52.24(6) . . ?
Cd6 I5 I4 57.94(6) . 3_765 ?
Cd6 I5 I4 57.94(6) . 2_645 ?
I4 I5 I4 94.43(8) 3_765 2_645 ?
Cd6 I5 I4 57.94(6) . . ?
I4 I5 I4 94.43(8) 3_765 . ?
I4 I5 I4 94.43(8) 2_645 . ?
C6 N1 C1 112.7(7) . . ?
C6 N1 C7 112.6(6) . . ?
C1 N1 C7 108.6(6) . . ?
C6 N1 Cd1 109.2(5) . . ?
C1 N1 Cd1 102.1(5) . . ?
C7 N1 Cd1 111.1(5) . . ?
C10 N2 C2 113.3(7) . . ?
C10 N2 C3 108.9(6) . . ?
C2 N2 C3 111.7(6) . . ?
C10 N2 Cd1 110.7(4) . . ?
C2 N2 Cd1 109.8(5) . . ?
C3 N2 Cd1 102.0(4) . . ?
C5 N3 C4 112.3(7) . . ?
C5 N3 C13 110.0(6) . . ?
C4 N3 C13 112.9(6) . . ?
C5 N3 Cd1 101.8(4) . . ?
C4 N3 Cd1 109.3(5) . . ?
C13 N3 Cd1 110.0(4) . . ?
C16 N4 C18 109.2(7) . . ?
C16 N4 C17 111.8(6) . . ?
C18 N4 C17 113.6(7) . . ?
C16 N4 Cd2 102.5(5) . . ?
C18 N4 Cd2 110.2(4) . . ?
C17 N4 Cd2 109.1(5) . . ?
C9 O1 Cd1 132.7(5) . . ?
C9 O1 Cd4 90.1(5) . . ?
Cd1 O1 Cd4 136.2(3) . . ?
C9 O2 Cd4 96.6(5) . . ?
C12 O3 Cd1 131.6(5) . . ?
C12 O3 Cd4 92.4(4) . 3_565 ?
Cd1 O3 Cd4 132.9(2) . 3_565 ?
C12 O4 Cd4 93.9(5) . 3_565 ?
C15 O5 Cd1 133.1(5) . . ?
C15 O5 Cd3 92.7(4) . . ?
Cd1 O5 Cd3 132.8(3) . . ?
C15 O6 Cd3 94.5(5) . . ?
C20 O7 Cd2 132.7(5) . . ?
C20 O7 Cd4 91.7(5) . . ?
Cd2 O7 Cd4 132.3(3) . . ?
C20 O8 Cd4 93.8(5) . . ?
H9C O9 H9D 104.5 . . ?
H11C O11 H11D 105.7 . . ?

loop_
_geom_bond_atom_site_label_1
_geom_bond_atom_site_label_2
_geom_bond_distance
_geom_bond_site_symmetry_2
_geom_bond_publ_flag
C1 N1 1.488(10) . ?
C1 C2 1.523(11) . ?
C1 H1A 0.9700 . ?
C1 H1B 0.9700 . ?
C2 N2 1.493(10) . ?
C2 H2A 0.9700 . ?
C2 H2B 0.9700 . ?
C3 N2 1.496(10) . ?
C3 C4 1.522(12) . ?
C3 H3A 0.9700 . ?
C3 H3B 0.9700 . ?
C4 N3 1.487(10) . ?
C4 H4A 0.9700 . ?
C4 H4B 0.9700 . ?
C5 N3 1.485(11) . ?
C5 C6 1.523(13) . ?
C5 H5A 0.9700 . ?
C5 H5B 0.9700 . ?
C6 N1 1.483(10) . ?
C6 H6A 0.9700 . ?
C6 H6B 0.9700 . ?
C7 N1 1.492(9) . ?
C7 C8 1.521(12) . ?
C7 H7A 0.9700 . ?
C7 H7B 0.9700 . ?
C8 C9 1.495(11) . ?
C8 H8A 0.9700 . ?
C8 H8B 0.9700 . ?
C9 O2 1.240(10) . ?
C9 O1 1.263(9) . ?
C9 Cd4 2.749(8) . ?
C10 N2 1.479(10) . ?
C10 C11 1.531(12) . ?
C10 H10A 0.9700 . ?
C10 H10B 0.9700 . ?
C11 C12 1.513(11) . ?
C11 H11A 0.9700 . ?
C11 H11B 0.9700 . ?
C12 O4 1.232(10) . ?
C12 O3 1.284(10) . ?
C12 Cd4 2.741(8) 3_565 ?
C13 N3 1.492(10) . ?
C13 C14 1.511(12) . ?
C13 H13A 0.9700 . ?
C13 H13B 0.9700 . ?
C14 C15 1.535(11) . ?
C14 H14A 0.9700 . ?
C14 H14B 0.9700 . ?
C15 O6 1.240(9) . ?
C15 O5 1.251(9) . ?
C15 Cd3 2.751(7) . ?
C16 N4 1.479(11) . ?
C16 C17 1.498(13) 2_665 ?
C16 H16A 0.9700 . ?
C16 H16B 0.9700 . ?
C17 C16 1.498(14) 3_565 ?
C17 N4 1.508(10) . ?
C17 H17A 0.9700 . ?
C17 H17B 0.9700 . ?
C18 N4 1.491(11) . ?
C18 C19 1.528(13) . ?
C18 H18A 0.9700 . ?
C18 H18B 0.9700 . ?
C19 C20 1.512(11) . ?
C19 H19A 0.9700 . ?
C19 H19B 0.9700 . ?
C20 O8 1.244(10) . ?
C20 O7 1.272(10) . ?
C20 Cd4 2.749(8) . ?
Cd1 O5 2.238(5) . ?
Cd1 O3 2.246(5) . ?
Cd1 O1 2.252(5) . ?
Cd1 N1 2.341(6) . ?
Cd1 N2 2.347(6) . ?
Cd1 N3 2.353(6) . ?
Cd2 O7 2.244(6) . ?
Cd2 O7 2.244(6) 3_565 ?
Cd2 O7 2.244(6) 2_665 ?
Cd2 N4 2.352(6) . ?
Cd2 N4 2.352(6) 3_565 ?
Cd2 N4 2.352(6) 2_665 ?
Cd3 O6 2.362(6) . ?
Cd3 O6 2.362(6) 2_665 ?
Cd3 O6 2.362(6) 3_565 ?
Cd3 O5 2.393(6) . ?
Cd3 O5 2.393(5) 2_665 ?
Cd3 O5 2.393(5) 3_565 ?
Cd3 C15 2.751(8) 2_665 ?
Cd3 C15 2.751(8) 3_565 ?
Cd3 I1 2.9378(12) . ?
Cd4 O2 2.316(6) . ?
Cd4 O4 2.366(7) 2_665 ?
Cd4 O3 2.370(5) 2_665 ?
Cd4 O8 2.371(6) . ?
Cd4 O7 2.399(5) . ?
Cd4 O1 2.440(6) . ?
Cd4 C12 2.741(8) 2_665 ?
Cd4 I1 2.9533(6) . ?
Cd5 I3 2.7843(6) . ?
Cd5 I3 2.7843(6) 3_665 ?
Cd5 I3 2.7843(6) 2_655 ?
Cd5 I2 2.8473(12) . ?
Cd6 I5 2.623(3) 19_756 ?
Cd6 I5 2.623(3) . ?
Cd6 I4 2.812(2) 20_666 ?
Cd6 I4 2.8119(19) 21_546 ?
Cd6 I4 2.8119(19) 19_756 ?
Cd6 I4 2.812(2) 2_645 ?
Cd6 I4 2.8119(19) . ?
Cd6 I4 2.8119(19) 3_765 ?
I1 Cd4 2.9533(6) 2_665 ?
I1 Cd4 2.9533(6) 3_565 ?
I4 I5 3.115(3) . ?
I5 I4 3.115(3) 3_765 ?
I5 I4 3.115(3) 2_645 ?
O3 Cd4 2.370(5) 3_565 ?
O4 Cd4 2.366(7) 3_565 ?
O9 H9C 0.8499 . ?
O9 H9D 0.8499 . ?
O10 H10C 0.8498 . ?
O11 H11C 0.8499 . ?
O11 H11D 0.8504 . ?

loop_
_geom_torsion_atom_site_label_1
_geom_torsion_atom_site_label_2
_geom_torsion_atom_site_label_3
_geom_torsion_atom_site_label_4
_geom_torsion
_geom_torsion_site_symmetry_1
_geom_torsion_site_symmetry_2
_geom_torsion_site_symmetry_3
_geom_torsion_site_symmetry_4
_geom_torsion_publ_flag
N1 C1 C2 N2 50.8(10) . . . . ?
N2 C3 C4 N3 48.7(10) . . . . ?
N3 C5 C6 N1 49.8(10) . . . . ?
N1 C7 C8 C9 -69.4(10) . . . . ?
C7 C8 C9 O2 -153.1(8) . . . . ?
C7 C8 C9 O1 27.7(12) . . . . ?
N2 C10 C11 C12 -66.0(10) . . . . ?
C10 C11 C12 O4 -162.8(9) . . . . ?
C10 C11 C12 O3 17.6(12) . . . . ?
N3 C13 C14 C15 -70.9(9) . . . . ?
C13 C14 C15 O6 -154.8(8) . . . . ?
C13 C14 C15 O5 28.8(11) . . . . ?
N4 C18 C19 C20 -68.8(10) . . . . ?
C18 C19 C20 O8 -158.7(8) . . . . ?
C18 C19 C20 O7 20.7(12) . . . . ?
O5 C15 Cd3 O6 -176.7(8) . . . . ?
O6 C15 Cd3 O6 -5.1(5) . . . 2_665 ?
O5 C15 Cd3 O6 178.2(4) . . . 2_665 ?
O6 C15 Cd3 O6 -100.9(6) . . . 3_565 ?
O5 C15 Cd3 O6 82.4(5) . . . 3_565 ?
O6 C15 Cd3 O5 176.7(8) . . . . ?
O6 C15 Cd3 O5 50.7(5) . . . 2_665 ?
O5 C15 Cd3 O5 -126.0(5) . . . 2_665 ?
O6 C15 Cd3 O5 -129.8(5) . . . 3_565 ?
O5 C15 Cd3 O5 53.6(5) . . . 3_565 ?
O6 C15 Cd3 C15 24.3(6) . . . 2_665 ?
O5 C15 Cd3 C15 -152.4(4) . . . 2_665 ?
O6 C15 Cd3 C15 -111.6(4) . . . 3_565 ?
O5 C15 Cd3 C15 71.7(6) . . . 3_565 ?
O6 C15 Cd3 I1 136.3(5) . . . . ?
O5 C15 Cd3 I1 -40.3(5) . . . . ?
O8 C20 Cd4 O2 -99.6(5) . . . . ?
O7 C20 Cd4 O2 83.8(5) . . . . ?
O8 C20 Cd4 O4 -3.5(6) . . . 2_665 ?
O7 C20 Cd4 O4 179.9(4) . . . 2_665 ?
O8 C20 Cd4 O3 54.6(5) . . . 2_665 ?
O7 C20 Cd4 O3 -122.0(5) . . . 2_665 ?
O7 C20 Cd4 O8 -176.6(8) . . . . ?
O8 C20 Cd4 O7 176.6(8) . . . . ?
O8 C20 Cd4 O1 -129.8(5) . . . . ?
O7 C20 Cd4 O1 53.6(6) . . . . ?
O8 C20 Cd4 C12 26.3(6) . . . 2_665 ?
O7 C20 Cd4 C12 -150.3(5) . . . 2_665 ?
O8 C20 Cd4 C9 -110.5(5) . . . . ?
O7 C20 Cd4 C9 72.9(5) . . . . ?
O8 C20 Cd4 I1 139.9(5) . . . . ?
O7 C20 Cd4 I1 -36.7(5) . . . . ?
O1 C9 Cd4 O2 -176.9(8) . . . . ?
O2 C9 Cd4 O4 -99.0(6) . . . 2_665 ?
O1 C9 Cd4 O4 84.1(5) . . . 2_665 ?
O2 C9 Cd4 O3 -134.6(5) . . . 2_665 ?
O1 C9 Cd4 O3 48.5(6) . . . 2_665 ?
O2 C9 Cd4 O8 -5.2(6) . . . . ?
O1 C9 Cd4 O8 177.9(4) . . . . ?
O2 C9 Cd4 O7 52.3(6) . . . . ?
O1 C9 Cd4 O7 -124.6(5) . . . . ?
O2 C9 Cd4 O1 176.9(8) . . . . ?
O2 C9 Cd4 C12 -113.0(6) . . . 2_665 ?
O1 C9 Cd4 C12 70.1(5) . . . 2_665 ?
O2 C9 Cd4 C20 24.9(6) . . . . ?
O1 C9 Cd4 C20 -152.0(5) . . . . ?
O2 C9 Cd4 I1 136.2(5) . . . . ?
O1 C9 Cd4 I1 -40.7(5) . . . . ?
O6 Cd3 I1 Cd4 -3.83(17) . . . . ?
O6 Cd3 I1 Cd4 116.17(17) 2_665 . . . ?
O6 Cd3 I1 Cd4 -123.83(17) 3_565 . . . ?
O5 Cd3 I1 Cd4 -42.44(15) . . . . ?
O5 Cd3 I1 Cd4 77.56(15) 2_665 . . . ?
O5 Cd3 I1 Cd4 -162.44(15) 3_565 . . . ?
C15 Cd3 I1 Cd4 -25.21(15) . . . . ?
C15 Cd3 I1 Cd4 94.79(15) 2_665 . . . ?
C15 Cd3 I1 Cd4 -145.21(15) 3_565 . . . ?
O6 Cd3 I1 Cd4 -123.83(17) . . . 2_665 ?
O6 Cd3 I1 Cd4 -3.83(17) 2_665 . . 2_665 ?
O6 Cd3 I1 Cd4 116.17(17) 3_565 . . 2_665 ?
O5 Cd3 I1 Cd4 -162.44(15) . . . 2_665 ?
O5 Cd3 I1 Cd4 -42.44(15) 2_665 . . 2_665 ?
O5 Cd3 I1 Cd4 77.56(15) 3_565 . . 2_665 ?
C15 Cd3 I1 Cd4 -145.21(15) . . . 2_665 ?
C15 Cd3 I1 Cd4 -25.21(15) 2_665 . . 2_665 ?
C15 Cd3 I1 Cd4 94.79(15) 3_565 . . 2_665 ?
O6 Cd3 I1 Cd4 116.17(17) . . . 3_565 ?
O6 Cd3 I1 Cd4 -123.83(17) 2_665 . . 3_565 ?
O6 Cd3 I1 Cd4 -3.83(17) 3_565 . . 3_565 ?
O5 Cd3 I1 Cd4 77.56(15) . . . 3_565 ?
O5 Cd3 I1 Cd4 -162.44(15) 2_665 . . 3_565 ?
O5 Cd3 I1 Cd4 -42.44(15) 3_565 . . 3_565 ?
C15 Cd3 I1 Cd4 94.79(15) . . . 3_565 ?
C15 Cd3 I1 Cd4 -145.21(15) 2_665 . . 3_565 ?
C15 Cd3 I1 Cd4 -25.21(15) 3_565 . . 3_565 ?
O2 Cd4 I1 Cd3 116.43(19) . . . . ?
O4 Cd4 I1 Cd3 -2.3(2) 2_665 . . . ?
O3 Cd4 I1 Cd3 -38.68(15) 2_665 . . . ?
O8 Cd4 I1 Cd3 -123.32(17) . . . . ?
O7 Cd4 I1 Cd3 -159.90(15) . . . . ?
O1 Cd4 I1 Cd3 77.92(15) . . . . ?
C12 Cd4 I1 Cd3 -22.06(17) 2_665 . . . ?
C20 Cd4 I1 Cd3 -143.65(16) . . . . ?
C9 Cd4 I1 Cd3 95.64(15) . . . . ?
O2 Cd4 I1 Cd4 -123.21(18) . . . 2_665 ?
O4 Cd4 I1 Cd4 118.1(2) 2_665 . . 2_665 ?
O3 Cd4 I1 Cd4 81.68(15) 2_665 . . 2_665 ?
O8 Cd4 I1 Cd4 -2.96(18) . . . 2_665 ?
O7 Cd4 I1 Cd4 -39.54(15) . . . 2_665 ?
O1 Cd4 I1 Cd4 -161.72(15) . . . 2_665 ?
C12 Cd4 I1 Cd4 98.30(17) 2_665 . . 2_665 ?
C20 Cd4 I1 Cd4 -23.29(16) . . . 2_665 ?
C9 Cd4 I1 Cd4 -144.00(15) . . . 2_665 ?
O2 Cd4 I1 Cd4 -3.93(19) . . . 3_565 ?
O4 Cd4 I1 Cd4 -122.6(2) 2_665 . . 3_565 ?
O3 Cd4 I1 Cd4 -159.04(15) 2_665 . . 3_565 ?
O8 Cd4 I1 Cd4 116.32(17) . . . 3_565 ?
O7 Cd4 I1 Cd4 79.74(15) . . . 3_565 ?
O1 Cd4 I1 Cd4 -42.44(15) . . . 3_565 ?
C12 Cd4 I1 Cd4 -142.41(17) 2_665 . . 3_565 ?
C20 Cd4 I1 Cd4 95.99(16) . . . 3_565 ?
C9 Cd4 I1 Cd4 -24.72(15) . . . 3_565 ?
I5 Cd6 I4 I5 180.000(3) 19_756 . . . ?
I4 Cd6 I4 I5 120.85(6) 20_666 . . . ?
I4 Cd6 I4 I5 -120.85(6) 21_546 . . . ?
I4 Cd6 I4 I5 -59.15(6) 2_645 . . . ?
I4 Cd6 I4 I5 59.15(6) 3_765 . . . ?
I4 Cd6 I5 I4 60.0 20_666 . . 3_765 ?
I4 Cd6 I5 I4 180.0 21_546 . . 3_765 ?
I4 Cd6 I5 I4 -60.0 19_756 . . 3_765 ?
I4 Cd6 I5 I4 -120.000(1) 2_645 . . 3_765 ?
I4 Cd6 I5 I4 120.0 . . . 3_765 ?
I4 Cd6 I5 I4 180.0 20_666 . . 2_645 ?
I4 Cd6 I5 I4 -60.0 21_546 . . 2_645 ?
I4 Cd6 I5 I4 60.0 19_756 . . 2_645 ?
I4 Cd6 I5 I4 -120.0 . . . 2_645 ?
I4 Cd6 I5 I4 120.0 3_765 . . 2_645 ?
I4 Cd6 I5 I4 -60.000(3) 20_666 . . . ?
I4 Cd6 I5 I4 60.000(2) 21_546 . . . ?
I4 Cd6 I5 I4 180.000(2) 19_756 . . . ?
I4 Cd6 I5 I4 120.000(2) 2_645 . . . ?
I4 Cd6 I5 I4 -120.000(2) 3_765 . . . ?
Cd6 I4 I5 I4 -47.40(5) . . . 3_765 ?
Cd6 I4 I5 I4 47.40(5) . . . 2_645 ?
C5 C6 N1 C1 -129.6(7) . . . . ?
C5 C6 N1 C7 107.1(8) . . . . ?
C5 C6 N1 Cd1 -16.9(8) . . . . ?
C2 C1 N1 C6 63.5(9) . . . . ?
C2 C1 N1 C7 -171.0(7) . . . . ?
C2 C1 N1 Cd1 -53.5(7) . . . . ?
C8 C7 N1 C6 -59.1(9) . . . . ?
C8 C7 N1 C1 175.4(7) . . . . ?
C8 C7 N1 Cd1 63.8(8) . . . . ?
O5 Cd1 N1 C6 17.0(11) . . . . ?
O3 Cd1 N1 C6 -171.0(5) . . . . ?
O1 Cd1 N1 C6 97.5(5) . . . . ?
N2 Cd1 N1 C6 -88.4(5) . . . . ?
N3 Cd1 N1 C6 -8.1(5) . . . . ?
O5 Cd1 N1 C1 136.6(7) . . . . ?
O3 Cd1 N1 C1 -51.5(5) . . . . ?
O1 Cd1 N1 C1 -143.0(5) . . . . ?
N2 Cd1 N1 C1 31.2(5) . . . . ?
N3 Cd1 N1 C1 111.4(5) . . . . ?
O5 Cd1 N1 C7 -107.8(8) . . . . ?
O3 Cd1 N1 C7 64.1(5) . . . . ?
O1 Cd1 N1 C7 -27.4(5) . . . . ?
N2 Cd1 N1 C7 146.8(6) . . . . ?
N3 Cd1 N1 C7 -133.0(6) . . . . ?
C11 C10 N2 C2 -57.5(9) . . . . ?
C11 C10 N2 C3 177.7(7) . . . . ?
C11 C10 N2 Cd1 66.3(7) . . . . ?
C1 C2 N2 C10 106.7(8) . . . . ?
C1 C2 N2 C3 -130.0(7) . . . . ?
C1 C2 N2 Cd1 -17.6(8) . . . . ?
C4 C3 N2 C10 -168.5(7) . . . . ?
C4 C3 N2 C2 65.7(9) . . . . ?
C4 C3 N2 Cd1 -51.5(7) . . . . ?
O5 Cd1 N2 C10 63.0(5) . . . . ?
O3 Cd1 N2 C10 -28.7(5) . . . . ?
O1 Cd1 N2 C10 -113.9(8) . . . . ?
N1 Cd1 N2 C10 -133.7(5) . . . . ?
N3 Cd1 N2 C10 146.1(5) . . . . ?
O5 Cd1 N2 C2 -171.2(5) . . . . ?
O3 Cd1 N2 C2 97.1(5) . . . . ?
O1 Cd1 N2 C2 11.9(11) . . . . ?
N1 Cd1 N2 C2 -7.9(5) . . . . ?
N3 Cd1 N2 C2 -88.1(5) . . . . ?
O5 Cd1 N2 C3 -52.7(5) . . . . ?
O3 Cd1 N2 C3 -144.4(5) . . . . ?
O1 Cd1 N2 C3 130.4(8) . . . . ?
N1 Cd1 N2 C3 110.6(5) . . . . ?
N3 Cd1 N2 C3 30.4(5) . . . . ?
C6 C5 N3 C4 64.8(9) . . . . ?
C6 C5 N3 C13 -168.6(7) . . . . ?
C6 C5 N3 Cd1 -52.0(7) . . . . ?
C3 C4 N3 C5 -128.2(7) . . . . ?
C3 C4 N3 C13 106.7(8) . . . . ?
C3 C4 N3 Cd1 -16.1(8) . . . . ?
C14 C13 N3 C5 175.1(7) . . . . ?
C14 C13 N3 C4 -58.6(9) . . . . ?
C14 C13 N3 Cd1 63.8(7) . . . . ?
O5 Cd1 N3 C5 -142.3(5) . . . . ?
O3 Cd1 N3 C5 128.8(8) . . . . ?
O1 Cd1 N3 C5 -52.0(5) . . . . ?
N1 Cd1 N3 C5 30.7(5) . . . . ?
N2 Cd1 N3 C5 110.4(5) . . . . ?
O5 Cd1 N3 C4 98.8(5) . . . . ?
O3 Cd1 N3 C4 9.9(11) . . . . ?
O1 Cd1 N3 C4 -170.8(5) . . . . ?
N1 Cd1 N3 C4 -88.2(5) . . . . ?
N2 Cd1 N3 C4 -8.5(5) . . . . ?
O5 Cd1 N3 C13 -25.7(5) . . . . ?
O3 Cd1 N3 C13 -114.6(8) . . . . ?
O1 Cd1 N3 C13 64.6(5) . . . . ?
N1 Cd1 N3 C13 147.3(5) . . . . ?
N2 Cd1 N3 C13 -133.0(5) . . . . ?
C17 C16 N4 C18 -169.1(7) 2_665 . . . ?
C17 C16 N4 C17 64.4(10) 2_665 . . . ?
C17 C16 N4 Cd2 -52.2(7) 2_665 . . . ?
C19 C18 N4 C16 177.8(7) . . . . ?
C19 C18 N4 C17 -56.8(9) . . . . ?
C19 C18 N4 Cd2 65.9(8) . . . . ?
C16 C17 N4 C16 -128.8(8) 3_565 . . . ?
C16 C17 N4 C18 107.1(9) 3_565 . . . ?
C16 C17 N4 Cd2 -16.2(9) 3_565 . . . ?
O7 Cd2 N4 C16 -142.9(5) . . . . ?
O7 Cd2 N4 C16 132.3(8) 3_565 . . . ?
O7 Cd2 N4 C16 -51.5(5) 2_665 . . . ?
N4 Cd2 N4 C16 110.2(4) 3_565 . . . ?
N4 Cd2 N4 C16 30.5(5) 2_665 . . . ?
O7 Cd2 N4 C18 -26.8(5) . . . . ?
O7 Cd2 N4 C18 -111.6(8) 3_565 . . . ?
O7 Cd2 N4 C18 64.6(6) 2_665 . . . ?
N4 Cd2 N4 C18 -133.7(7) 3_565 . . . ?
N4 Cd2 N4 C18 146.6(6) 2_665 . . . ?
O7 Cd2 N4 C17 98.5(5) . . . . ?
O7 Cd2 N4 C17 13.7(11) 3_565 . . . ?
O7 Cd2 N4 C17 -170.1(5) 2_665 . . . ?
N4 Cd2 N4 C17 -8.4(5) 3_565 . . . ?
N4 Cd2 N4 C17 -88.1(4) 2_665 . . . ?
O2 C9 O1 Cd1 -172.6(6) . . . . ?
C8 C9 O1 Cd1 6.6(12) . . . . ?
Cd4 C9 O1 Cd1 -169.6(8) . . . . ?
O2 C9 O1 Cd4 -3.0(8) . . . . ?
C8 C9 O1 Cd4 176.2(7) . . . . ?
O5 Cd1 O1 C9 158.2(8) . . . . ?
O3 Cd1 O1 C9 -109.0(8) . . . . ?
N1 Cd1 O1 C9 -5.4(8) . . . . ?
N2 Cd1 O1 C9 -24.8(14) . . . . ?
N3 Cd1 O1 C9 71.2(8) . . . . ?
O5 Cd1 O1 Cd4 -6.7(5) . . . . ?
O3 Cd1 O1 Cd4 86.1(5) . . . . ?
N1 Cd1 O1 Cd4 -170.3(5) . . . . ?
N2 Cd1 O1 Cd4 170.3(6) . . . . ?
N3 Cd1 O1 Cd4 -93.7(5) . . . . ?
O2 Cd4 O1 C9 1.7(5) . . . . ?
O4 Cd4 O1 C9 -95.4(5) 2_665 . . . ?
O3 Cd4 O1 C9 -144.4(5) 2_665 . . . ?
O8 Cd4 O1 C9 -3.4(7) . . . . ?
O7 Cd4 O1 C9 65.5(5) . . . . ?
C12 Cd4 O1 C9 -118.0(5) 2_665 . . . ?
C20 Cd4 O1 C9 40.2(6) . . . . ?
I1 Cd4 O1 C9 139.4(5) . . . . ?
O2 Cd4 O1 Cd1 170.7(6) . . . . ?
O4 Cd4 O1 Cd1 73.5(5) 2_665 . . . ?
O3 Cd4 O1 Cd1 24.5(5) 2_665 . . . ?
O8 Cd4 O1 Cd1 165.5(3) . . . . ?
O7 Cd4 O1 Cd1 -125.6(4) . . . . ?
C12 Cd4 O1 Cd1 51.0(5) 2_665 . . . ?
C20 Cd4 O1 Cd1 -150.9(4) . . . . ?
C9 Cd4 O1 Cd1 169.0(8) . . . . ?
I1 Cd4 O1 Cd1 -51.6(4) . . . . ?
O1 C9 O2 Cd4 3.2(9) . . . . ?
C8 C9 O2 Cd4 -176.0(7) . . . . ?
O4 Cd4 O2 C9 82.1(6) 2_665 . . . ?
O3 Cd4 O2 C9 75.7(7) 2_665 . . . ?
O8 Cd4 O2 C9 175.6(5) . . . . ?
O7 Cd4 O2 C9 -130.4(5) . . . . ?
O1 Cd4 O2 C9 -1.8(5) . . . . ?
C12 Cd4 O2 C9 80.4(6) 2_665 . . . ?
C20 Cd4 O2 C9 -157.8(5) . . . . ?
I1 Cd4 O2 C9 -51.1(6) . . . . ?
O4 C12 O3 Cd1 -162.8(7) . . . . ?
C11 C12 O3 Cd1 16.8(12) . . . . ?
Cd4 C12 O3 Cd1 -161.4(7) 3_565 . . . ?
O4 C12 O3 Cd4 -1.4(9) . . . 3_565 ?
C11 C12 O3 Cd4 178.2(7) . . . 3_565 ?
O5 Cd1 O3 C12 -116.1(8) . . . . ?
O1 Cd1 O3 C12 152.7(8) . . . . ?
N1 Cd1 O3 C12 66.2(8) . . . . ?
N2 Cd1 O3 C12 -10.0(7) . . . . ?
N3 Cd1 O3 C12 -28.0(13) . . . . ?
O5 Cd1 O3 Cd4 89.6(4) . . . 3_565 ?
O1 Cd1 O3 Cd4 -1.6(4) . . . 3_565 ?
N1 Cd1 O3 Cd4 -88.0(4) . . . 3_565 ?
N2 Cd1 O3 Cd4 -164.2(4) . . . 3_565 ?
N3 Cd1 O3 Cd4 177.8(7) . . . 3_565 ?
O3 C12 O4 Cd4 1.4(9) . . . 3_565 ?
C11 C12 O4 Cd4 -178.2(7) . . . 3_565 ?
O6 C15 O5 Cd1 -170.1(6) . . . . ?
C14 C15 O5 Cd1 6.3(11) . . . . ?
Cd3 C15 O5 Cd1 -166.9(7) . . . . ?
O6 C15 O5 Cd3 -3.3(8) . . . . ?
C14 C15 O5 Cd3 173.2(6) . . . . ?
O3 Cd1 O5 C15 156.8(7) . . . . ?
O1 Cd1 O5 C15 -110.7(7) . . . . ?
N1 Cd1 O5 C15 -31.0(12) . . . . ?
N2 Cd1 O5 C15 70.2(7) . . . . ?
N3 Cd1 O5 C15 -6.4(7) . . . . ?
O3 Cd1 O5 Cd3 -5.2(4) . . . . ?
O1 Cd1 O5 Cd3 87.2(4) . . . . ?
N1 Cd1 O5 Cd3 167.0(6) . . . . ?
N2 Cd1 O5 Cd3 -91.8(4) . . . . ?
N3 Cd1 O5 Cd3 -168.4(4) . . . . ?
O6 Cd3 O5 C15 1.9(4) . . . . ?
O6 Cd3 O5 C15 -2.9(7) 2_665 . . . ?
O6 Cd3 O5 C15 -96.8(5) 3_565 . . . ?
O5 Cd3 O5 C15 63.1(6) 2_665 . . . ?
O5 Cd3 O5 C15 -141.9(4) 3_565 . . . ?
C15 Cd3 O5 C15 38.6(5) 2_665 . . . ?
C15 Cd3 O5 C15 -117.2(5) 3_565 . . . ?
I1 Cd3 O5 C15 140.6(5) . . . . ?
O6 Cd3 O5 Cd1 168.8(5) . . . . ?
O6 Cd3 O5 Cd1 164.1(3) 2_665 . . . ?
O6 Cd3 O5 Cd1 70.1(4) 3_565 . . . ?
O5 Cd3 O5 Cd1 -129.9(2) 2_665 . . . ?
O5 Cd3 O5 Cd1 25.1(5) 3_565 . . . ?
C15 Cd3 O5 Cd1 166.9(7) . . . . ?
C15 Cd3 O5 Cd1 -154.5(3) 2_665 . . . ?
C15 Cd3 O5 Cd1 49.7(4) 3_565 . . . ?
I1 Cd3 O5 Cd1 -52.4(3) . . . . ?
O5 C15 O6 Cd3 3.3(8) . . . . ?
C14 C15 O6 Cd3 -173.2(6) . . . . ?
O6 Cd3 O6 C15 175.7(5) 2_665 . . . ?
O6 Cd3 O6 C15 80.2(6) 3_565 . . . ?
O5 Cd3 O6 C15 -1.9(4) . . . . ?
O5 Cd3 O6 C15 -131.3(5) 2_665 . . . ?
O5 Cd3 O6 C15 84.1(6) 3_565 . . . ?
C15 Cd3 O6 C15 -158.1(5) 2_665 . . . ?
C15 Cd3 O6 C15 82.5(4) 3_565 . . . ?
I1 Cd3 O6 C15 -52.1(5) . . . . ?
O8 C20 O7 Cd2 -164.1(6) . . . . ?
C19 C20 O7 Cd2 16.5(12) . . . . ?
Cd4 C20 O7 Cd2 -160.7(8) . . . . ?
O8 C20 O7 Cd4 -3.4(8) . . . . ?
C19 C20 O7 Cd4 177.2(7) . . . . ?
O7 Cd2 O7 C20 150.3(8) 3_565 . . . ?
O7 Cd2 O7 C20 -117.2(9) 2_665 . . . ?
N4 Cd2 O7 C20 -11.8(8) . . . . ?
N4 Cd2 O7 C20 64.0(8) 3_565 . . . ?
N4 Cd2 O7 C20 -33.4(13) 2_665 . . . ?
O7 Cd2 O7 Cd4 -3.2(4) 3_565 . . . ?
O7 Cd2 O7 Cd4 89.3(2) 2_665 . . . ?
N4 Cd2 O7 Cd4 -165.3(4) . . . . ?
N4 Cd2 O7 Cd4 -89.5(4) 3_565 . . . ?
N4 Cd2 O7 Cd4 173.1(6) 2_665 . . . ?
O2 Cd4 O7 C20 -96.4(5) . . . . ?
O4 Cd4 O7 C20 -0.2(7) 2_665 . . . ?
O3 Cd4 O7 C20 68.5(5) 2_665 . . . ?
O8 Cd4 O7 C20 1.9(4) . . . . ?
O1 Cd4 O7 C20 -142.8(4) . . . . ?
C12 Cd4 O7 C20 42.3(6) 2_665 . . . ?
C9 Cd4 O7 C20 -117.1(5) . . . . ?
I1 Cd4 O7 C20 144.0(5) . . . . ?
O2 Cd4 O7 Cd2 64.5(4) . . . . ?
O4 Cd4 O7 Cd2 160.6(3) 2_665 . . . ?
O3 Cd4 O7 Cd2 -130.7(4) 2_665 . . . ?
O8 Cd4 O7 Cd2 162.7(5) . . . . ?
O1 Cd4 O7 Cd2 18.0(5) . . . . ?
C12 Cd4 O7 Cd2 -156.9(3) 2_665 . . . ?
C20 Cd4 O7 Cd2 160.8(7) . . . . ?
C9 Cd4 O7 Cd2 43.7(4) . . . . ?
I1 Cd4 O7 Cd2 -55.2(3) . . . . ?
O7 C20 O8 Cd4 3.4(8) . . . . ?
C19 C20 O8 Cd4 -177.2(7) . . . . ?
O2 Cd4 O8 C20 82.2(5) . . . . ?
O4 Cd4 O8 C20 176.9(5) 2_665 . . . ?
O3 Cd4 O8 C20 -128.6(5) 2_665 . . . ?
O7 Cd4 O8 C20 -1.9(5) . . . . ?
O1 Cd4 O8 C20 86.4(7) . . . . ?
C12 Cd4 O8 C20 -156.4(5) 2_665 . . . ?
C9 Cd4 O8 C20 84.6(5) . . . . ?
I1 Cd4 O8 C20 -48.4(5) . . . . ?
